data_7006477
loop_
_publ_author_name
'Mochida, Tomoyuki'
'Okazawa, Kazuya'
'Horikoshi, Ryo'

_publ_section_title
;
 Metal complexes from 1,1'-di(pyrazinyl)ferrocene: coordination
 polymers and bridged diferrocenes.
;
_journal_issue 5
_journal_name_full 'Dalton transactions (Cambridge, England : 2003)'
_journal_page_first 693
_journal_page_last 704
_journal_paper_doi 10.1039/b511286a
_journal_year 2006
_chemical_formula_sum 'C36 H28 Ag2 Cl2 Fe2 N8 O8'
_chemical_formula_weight 1099.00
_chemical_name_common PzClO4Cl
_chemical_name_systematic
;
?
;
_space_group_IT_number 14
_symmetry_cell_setting monoclinic
_symmetry_space_group_name_Hall '-P 2yn'
_symmetry_space_group_name_H-M 'P 1 21/n 1'
_atom_sites_solution_hydrogens geom
_atom_sites_solution_primary direct
_atom_sites_solution_secondary difmap
_audit_creation_method SHELXL-97
_cell_angle_alpha 90.00
_cell_angle_beta 102.238(2)
_cell_angle_gamma 90.00
_cell_formula_units_Z 4
_cell_length_a 14.1873(15)
_cell_length_b 14.2776(15)
_cell_length_c 20.081(2)
_cell_measurement_temperature 296(2)
_cell_volume 3975.2(7)
_computing_cell_refinement 'Bruker SMART'
_computing_data_collection 'Bruker SMART'
_computing_data_reduction 'Bruker SAINT'
_computing_molecular_graphics 'Bruker SHELXTL'
_computing_publication_material 'Bruker SHELXTL'
_computing_structure_refinement 'SHELXL-97 (Sheldrick, 1997)'
_computing_structure_solution 'SHELXS-97 (Sheldrick, 1990)'
_diffrn_ambient_temperature 296(2)
_diffrn_detector_area_resol_mean 8.366
_diffrn_measured_fraction_theta_full 0.997
_diffrn_measured_fraction_theta_max 0.997
_diffrn_measurement_device_type 'CCD area detector'
_diffrn_measurement_method 'phi and omega scans'
_diffrn_radiation_monochromator graphite
_diffrn_radiation_source 'fine-focus sealed tube'
_diffrn_radiation_type MoK\a
_diffrn_radiation_wavelength 0.71073
_diffrn_reflns_av_R_equivalents 0.2182
_diffrn_reflns_av_sigmaI/netI 0.2974
_diffrn_reflns_limit_h_max 16
_diffrn_reflns_limit_h_min -18
_diffrn_reflns_limit_k_max 19
_diffrn_reflns_limit_k_min -16
_diffrn_reflns_limit_l_max 26
_diffrn_reflns_limit_l_min -26
_diffrn_reflns_number 28132
_diffrn_reflns_theta_full 28.34
_diffrn_reflns_theta_max 28.34
_diffrn_reflns_theta_min 1.61
_exptl_absorpt_coefficient_mu 1.882
_exptl_absorpt_correction_T_max 0.8954
_exptl_absorpt_correction_T_min 0.8341
_exptl_absorpt_correction_type empirical
_exptl_absorpt_process_details 'SADABS;Sheldrick 1996'
_exptl_crystal_colour red
_exptl_crystal_density_diffrn 1.836
_exptl_crystal_density_meas 0
_exptl_crystal_density_method 'not measured'
_exptl_crystal_description plate
_exptl_crystal_F_000 2176
_exptl_crystal_size_max 0.24
_exptl_crystal_size_mid 0.10
_exptl_crystal_size_min 0.03
_refine_diff_density_max 2.971
_refine_diff_density_min -0.847
_refine_diff_density_rms 0.210
_refine_ls_extinction_method none
_refine_ls_goodness_of_fit_ref 1.005
_refine_ls_hydrogen_treatment mixed
_refine_ls_matrix_type full
_refine_ls_number_parameters 487
_refine_ls_number_reflns 9878
_refine_ls_number_restraints 0
_refine_ls_restrained_S_all 1.005
_refine_ls_R_factor_all 0.3094
_refine_ls_R_factor_gt 0.0956
_refine_ls_shift/su_max 0.001
_refine_ls_shift/su_mean 0.000
_refine_ls_structure_factor_coef Fsqd
_refine_ls_weighting_details 'calc w=1/[\s^2^(Fo^2^)+(0.1300P)^2^+0.0000P] where P=(Fo^2^+2Fc^2^)/3'
_refine_ls_weighting_scheme calc
_refine_ls_wR_factor_gt 0.2471
_refine_ls_wR_factor_ref 0.3289
_reflns_number_gt 2773
_reflns_number_total 9878
_reflns_threshold_expression >2sigma(I)
_cod_data_source_file b511286a.txt
_cod_data_source_block 5b
_cod_depositor_comments
;
The following automatic conversions were performed:
'_symmetry_cell_setting' value 'Monoclinic' changed to 'monoclinic'
according to '/home/saulius/struct/CIF-dictionaries/cif_core.dic'
dictionary named 'cif_core.dic' version 2.4.1 from 2010-06-29.

Automatic conversion script
Id: cif_fix_enum 1527 2010-12-29 10:47:43Z saulius 
;
_cod_original_cell_volume 3975.1(7)
_cod_original_sg_symbol_H-M P2(1)/n
_cod_database_code 7006477

loop_
_symmetry_equiv_pos_as_xyz
'x, y, z'
'-x+1/2, y+1/2, -z+1/2'
'-x, -y, -z'
'x-1/2, -y-1/2, z-1/2'

loop_
_atom_site_label
_atom_site_type_symbol
_atom_site_fract_x
_atom_site_fract_y
_atom_site_fract_z
_atom_site_U_iso_or_equiv
_atom_site_adp_type
_atom_site_occupancy
_atom_site_symmetry_multiplicity
_atom_site_calc_flag
_atom_site_refinement_flags
_atom_site_disorder_assembly
_atom_site_disorder_group
Fe1 Fe 1.12805(15) 0.77902(14) 0.38405(11) 0.0379(6) Uani 1 1 d . . .
Fe2 Fe 0.88138(15) -0.05227(15) 0.14707(10) 0.0349(5) Uani 1 1 d . . .
Ag1 Ag 0.87945(10) 0.38121(10) 0.24354(7) 0.0649(5) Uani 1 1 d . . .
Ag2 Ag 1.10873(11) 0.38196(10) 0.21375(8) 0.0700(5) Uani 1 1 d . . .
Cl1 Cl 1.1697(6) 0.1425(5) 0.3641(4) 0.106(2) Uani 1 1 d . . .
Cl2 Cl 0.8432(7) 0.5998(5) 0.1339(4) 0.131(3) Uani 1 1 d . . .
C1 C 1.0194(11) 0.6950(11) 0.3981(7) 0.040(4) Uani 1 1 d . . .
C2 C 1.0557(12) 0.7461(13) 0.4573(9) 0.059(5) Uani 1 1 d . . .
H2 H 1.0832 0.7219 0.5000 0.071 Uiso 1 1 calc R . .
C3 C 1.0422(13) 0.8443(13) 0.4395(11) 0.064(5) Uani 1 1 d . . .
H3 H 1.0592 0.8934 0.4700 0.077 Uiso 1 1 calc R . .
C4 C 1.0003(13) 0.8556(12) 0.3707(11) 0.065(6) Uani 1 1 d . . .
H4 H 0.9847 0.9111 0.3467 0.078 Uiso 1 1 calc R . .
C5 C 0.9870(11) 0.7616(11) 0.3455(8) 0.048(4) Uani 1 1 d . . .
H5 H 0.9606 0.7461 0.3004 0.057 Uiso 1 1 calc R . .
C6 C 1.2415(10) 0.6997(11) 0.3647(7) 0.034(4) Uani 1 1 d . . .
C7 C 1.2719(10) 0.7547(11) 0.4252(9) 0.047(4) Uani 1 1 d . . .
H7 H 1.2972 0.7321 0.4687 0.056 Uiso 1 1 calc R . .
C8 C 1.2557(11) 0.8521(12) 0.4059(9) 0.051(5) Uani 1 1 d . . .
H8 H 1.2691 0.9033 0.4351 0.061 Uiso 1 1 calc R . .
C9 C 1.2178(11) 0.8557(11) 0.3381(10) 0.049(5) Uani 1 1 d . . .
H9 H 1.2015 0.9107 0.3136 0.059 Uiso 1 1 calc R . .
C10 C 1.2061(11) 0.7641(11) 0.3093(8) 0.041(4) Uani 1 1 d . . .
H10 H 1.1807 0.7487 0.2640 0.049 Uiso 1 1 calc R . .
C11 C 1.0166(10) 0.5933(10) 0.3926(7) 0.035(4) Uani 1 1 d . . .
C12 C 0.9700(10) 0.5445(10) 0.3355(7) 0.036(4) Uani 1 1 d . . .
H12 H 0.9393 0.5797 0.2983 0.044 Uiso 1 1 calc R . .
C13 C 1.0111(12) 0.4097(12) 0.3838(9) 0.053(5) Uani 1 1 d . . .
H13 H 1.0117 0.3445 0.3834 0.063 Uiso 1 1 calc R . .
C14 C 1.0590(12) 0.4532(12) 0.4421(8) 0.050(4) Uani 1 1 d . . .
H14 H 1.0882 0.4172 0.4794 0.060 Uiso 1 1 calc R . .
C15 C 1.2415(10) 0.6003(10) 0.3616(8) 0.037(4) Uani 1 1 d . . .
C16 C 1.1923(10) 0.5513(11) 0.3049(7) 0.038(4) Uani 1 1 d . . .
H16 H 1.1582 0.5851 0.2680 0.046 Uiso 1 1 calc R . .
C17 C 1.2425(13) 0.4122(11) 0.3520(10) 0.052(5) Uani 1 1 d . . .
H17 H 1.2457 0.3472 0.3512 0.063 Uiso 1 1 calc R . .
C18 C 1.2937(12) 0.4619(11) 0.4100(9) 0.053(5) Uani 1 1 d . . .
H18 H 1.3302 0.4279 0.4459 0.063 Uiso 1 1 calc R . .
C19 C 0.9877(10) 0.0283(10) 0.1201(7) 0.036(4) Uani 1 1 d . . .
C20 C 0.9563(10) -0.0448(10) 0.0706(8) 0.041(4) Uani 1 1 d . . .
H20 H 0.9301 -0.0366 0.0244 0.050 Uiso 1 1 calc R . .
C21 C 0.9734(12) -0.1325(11) 0.1062(9) 0.051(5) Uani 1 1 d . . .
H21 H 0.9597 -0.1915 0.0869 0.062 Uiso 1 1 calc R . .
C22 C 1.0156(12) -0.1138(13) 0.1770(9) 0.059(5) Uani 1 1 d . . .
H22 H 1.0349 -0.1587 0.2106 0.070 Uiso 1 1 calc R . .
C23 C 1.0224(11) -0.0184(11) 0.1861(9) 0.048(4) Uani 1 1 d . . .
H23 H 1.0453 0.0118 0.2274 0.058 Uiso 1 1 calc R . .
C24 C 0.7639(10) 0.0288(10) 0.1499(8) 0.039(4) Uani 1 1 d . . .
C25 C 0.7391(11) -0.0438(11) 0.1017(8) 0.044(4) Uani 1 1 d . . .
H25 H 0.7136 -0.0364 0.0554 0.053 Uiso 1 1 calc R . .
C26 C 0.7604(11) -0.1316(11) 0.1370(9) 0.048(4) Uani 1 1 d . . .
H26 H 0.7524 -0.1907 0.1172 0.057 Uiso 1 1 calc R . .
C27 C 0.7950(11) -0.1128(12) 0.2058(10) 0.052(5) Uani 1 1 d . . .
H27 H 0.8115 -0.1575 0.2400 0.062 Uiso 1 1 calc R . .
C28 C 0.8010(11) -0.0138(12) 0.2154(8) 0.047(4) Uani 1 1 d . . .
H28 H 0.8245 0.0174 0.2562 0.056 Uiso 1 1 calc R . .
C29 C 0.9848(10) 0.1273(10) 0.1051(8) 0.037(4) Uani 1 1 d . . .
C30 C 1.0276(11) 0.1950(12) 0.1537(7) 0.043(4) Uani 1 1 d . . .
H30 H 1.0584 0.1743 0.1967 0.052 Uiso 1 1 calc R . .
C31 C 0.9812(12) 0.3112(13) 0.0788(10) 0.054(5) Uani 1 1 d . . .
H31 H 0.9780 0.3742 0.0668 0.065 Uiso 1 1 calc R . .
C32 C 0.9409(12) 0.2467(11) 0.0337(8) 0.047(4) Uani 1 1 d . . .
H32 H 0.9108 0.2685 -0.0092 0.057 Uiso 1 1 calc R . .
C33 C 0.7568(10) 0.1299(10) 0.1348(7) 0.035(4) Uani 1 1 d . . .
C34 C 0.8028(10) 0.1946(11) 0.1843(8) 0.041(4) Uani 1 1 d . . .
H34 H 0.8345 0.1736 0.2270 0.049 Uiso 1 1 calc R . .
C35 C 0.7483(12) 0.3116(11) 0.1072(9) 0.049(4) Uani 1 1 d . . .
H35 H 0.7441 0.3746 0.0954 0.058 Uiso 1 1 calc R . .
C36 C 0.7030(11) 0.2489(11) 0.0624(9) 0.051(5) Uani 1 1 d . . .
H36 H 0.6667 0.2704 0.0212 0.061 Uiso 1 1 calc R . .
N1 N 1.0642(9) 0.5434(9) 0.4460(6) 0.047(3) Uani 1 1 d . . .
N2 N 0.9650(9) 0.4519(9) 0.3290(6) 0.044(3) Uani 1 1 d . . .
N3 N 1.2919(8) 0.5517(9) 0.4150(6) 0.042(3) Uani 1 1 d . . .
N4 N 1.1918(9) 0.4562(10) 0.3008(7) 0.047(3) Uani 1 1 d . . .
N5 N 0.9389(9) 0.1560(9) 0.0432(6) 0.045(3) Uani 1 1 d . . .
N6 N 1.0263(10) 0.2854(9) 0.1414(8) 0.053(4) Uani 1 1 d . . .
N7 N 0.7073(9) 0.1568(9) 0.0740(6) 0.042(3) Uani 1 1 d . . .
N8 N 0.8006(10) 0.2866(9) 0.1697(7) 0.047(3) Uani 1 1 d . . .
O1 O 1.256(2) 0.136(3) 0.413(2) 0.315(10) Uani 1 1 d . . .
O2 O 1.189(2) 0.100(3) 0.309(2) 0.315(10) Uani 1 1 d . . .
O3 O 1.119(2) 0.211(3) 0.363(2) 0.315(10) Uani 1 1 d . . .
O4 O 1.083(2) 0.082(3) 0.363(2) 0.315(10) Uani 1 1 d . . .
O5 O 0.883(2) 0.5091(18) 0.1511(12) 0.230(7) Uani 1 1 d . . .
O6 O 0.842(2) 0.6456(17) 0.1914(13) 0.230(7) Uani 1 1 d . . .
O7 O 0.755(3) 0.6198(18) 0.0868(13) 0.230(7) Uani 1 1 d . . .
O8 O 0.900(2) 0.6302(17) 0.0859(13) 0.230(7) Uani 1 1 d . . .

loop_
_atom_site_aniso_label
_atom_site_aniso_U_11
_atom_site_aniso_U_22
_atom_site_aniso_U_33
_atom_site_aniso_U_23
_atom_site_aniso_U_13
_atom_site_aniso_U_12
Fe1 0.0403(14) 0.0333(13) 0.0415(13) -0.0040(10) 0.0118(10) -0.0035(10)
Fe2 0.0353(13) 0.0367(13) 0.0336(12) 0.0039(10) 0.0096(9) 0.0001(10)
Ag1 0.0609(10) 0.0606(10) 0.0715(10) -0.0277(8) 0.0104(8) -0.0147(7)
Ag2 0.0651(11) 0.0634(10) 0.0810(11) -0.0335(8) 0.0146(8) -0.0167(8)
Cl2 0.233(9) 0.081(5) 0.084(5) 0.023(4) 0.046(5) 0.026(5)
Cl1 0.118(6) 0.094(5) 0.110(5) -0.026(4) 0.031(4) 0.005(4)
C1 0.050(11) 0.036(10) 0.034(9) -0.002(7) 0.011(8) -0.004(7)
C2 0.058(13) 0.076(15) 0.050(11) -0.023(10) 0.027(9) -0.021(10)
C3 0.059(13) 0.053(13) 0.087(16) -0.028(11) 0.031(11) -0.004(9)
C4 0.059(13) 0.037(12) 0.101(17) -0.011(10) 0.024(12) 0.005(8)
C5 0.047(11) 0.047(11) 0.050(10) 0.007(9) 0.009(8) 0.013(8)
C6 0.025(8) 0.043(10) 0.032(9) -0.008(7) -0.002(6) -0.007(6)
C7 0.024(9) 0.045(11) 0.076(12) -0.006(9) 0.021(8) -0.004(7)
C8 0.044(11) 0.052(12) 0.059(12) -0.013(9) 0.015(9) 0.005(8)
C9 0.046(11) 0.029(10) 0.080(14) 0.013(8) 0.031(10) 0.008(7)
C10 0.043(10) 0.044(10) 0.039(9) 0.007(8) 0.016(7) 0.003(7)
C11 0.034(9) 0.036(10) 0.038(9) 0.001(7) 0.011(7) -0.004(7)
C12 0.049(10) 0.031(9) 0.030(8) -0.007(7) 0.010(7) -0.008(7)
C13 0.044(11) 0.042(11) 0.074(13) 0.026(10) 0.018(10) 0.010(8)
C14 0.058(12) 0.054(12) 0.035(10) 0.011(9) 0.002(8) 0.001(9)
C15 0.037(9) 0.037(10) 0.041(9) -0.003(7) 0.015(7) 0.002(7)
C16 0.030(9) 0.046(10) 0.034(9) -0.005(8) -0.003(7) -0.002(7)
C17 0.057(12) 0.024(10) 0.085(14) -0.011(9) 0.035(11) 0.004(8)
C18 0.057(12) 0.030(10) 0.071(13) 0.006(9) 0.014(9) 0.004(8)
C19 0.045(10) 0.037(10) 0.030(8) -0.002(7) 0.016(7) -0.004(7)
C20 0.040(10) 0.040(10) 0.040(9) 0.009(8) -0.001(7) -0.003(7)
C21 0.053(11) 0.030(10) 0.076(13) -0.001(8) 0.025(10) 0.004(7)
C22 0.065(13) 0.054(12) 0.064(12) 0.026(10) 0.028(10) -0.001(9)
C23 0.033(10) 0.044(11) 0.064(12) 0.009(9) 0.004(8) 0.002(7)
C24 0.038(10) 0.039(10) 0.047(10) 0.002(8) 0.024(7) -0.006(7)
C25 0.047(10) 0.040(10) 0.043(10) -0.014(8) 0.005(8) -0.003(7)
C26 0.040(10) 0.036(11) 0.068(12) -0.003(8) 0.014(9) 0.002(7)
C27 0.034(10) 0.042(10) 0.081(14) 0.026(10) 0.017(9) 0.001(8)
C28 0.037(10) 0.070(13) 0.034(9) 0.009(8) 0.006(7) 0.001(8)
C29 0.036(9) 0.037(10) 0.042(9) -0.011(8) 0.017(7) -0.009(7)
C30 0.040(10) 0.062(12) 0.030(9) -0.003(8) 0.013(7) 0.001(8)
C31 0.051(12) 0.056(13) 0.062(12) 0.021(11) 0.026(10) 0.013(9)
C32 0.064(12) 0.041(11) 0.036(9) 0.000(8) 0.011(8) -0.003(8)
C33 0.027(8) 0.043(10) 0.037(9) -0.006(7) 0.014(7) 0.002(7)
C34 0.041(10) 0.046(11) 0.035(9) -0.008(8) 0.005(7) 0.003(7)
C35 0.057(12) 0.036(10) 0.056(12) -0.007(9) 0.020(9) -0.004(8)
C36 0.048(11) 0.033(10) 0.062(11) 0.004(8) -0.012(9) 0.000(7)
N1 0.066(10) 0.030(8) 0.043(8) 0.007(6) 0.005(7) -0.009(7)
N2 0.051(9) 0.030(8) 0.048(8) -0.005(7) 0.008(7) -0.012(6)
N3 0.035(8) 0.044(9) 0.043(8) -0.005(7) -0.002(6) 0.008(6)
N4 0.045(9) 0.045(9) 0.051(9) -0.011(7) 0.008(7) 0.002(7)
N5 0.054(9) 0.040(8) 0.034(8) 0.000(6) -0.003(6) -0.010(6)
N6 0.049(9) 0.027(8) 0.088(12) -0.006(8) 0.028(8) -0.009(6)
N7 0.040(8) 0.039(8) 0.042(8) 0.003(6) -0.003(6) 0.006(6)
N8 0.061(10) 0.042(9) 0.042(8) -0.008(7) 0.021(7) 0.002(7)
O1 0.162(15) 0.35(3) 0.42(3) -0.12(2) 0.038(15) 0.014(15)
O2 0.162(15) 0.35(3) 0.42(3) -0.12(2) 0.038(15) 0.014(15)
O3 0.162(15) 0.35(3) 0.42(3) -0.12(2) 0.038(15) 0.014(15)
O4 0.162(15) 0.35(3) 0.42(3) -0.12(2) 0.038(15) 0.014(15)
O5 0.37(2) 0.152(11) 0.139(9) 0.007(8) -0.011(13) 0.047(13)
O6 0.37(2) 0.152(11) 0.139(9) 0.007(8) -0.011(13) 0.047(13)
O7 0.37(2) 0.152(11) 0.139(9) 0.007(8) -0.011(13) 0.047(13)
O8 0.37(2) 0.152(11) 0.139(9) 0.007(8) -0.011(13) 0.047(13)

loop_
_atom_type_symbol
_atom_type_description
_atom_type_scat_dispersion_real
_atom_type_scat_dispersion_imag
_atom_type_scat_source
C C 0.0033 0.0016 'International Tables Vol C Tables 4.2.6.8 and 6.1.1.4'
H H 0.0000 0.0000 'International Tables Vol C Tables 4.2.6.8 and 6.1.1.4'
N N 0.0061 0.0033 'International Tables Vol C Tables 4.2.6.8 and 6.1.1.4'
O O 0.0106 0.0060 'International Tables Vol C Tables 4.2.6.8 and 6.1.1.4'
Cl Cl 0.1484 0.1585 'International Tables Vol C Tables 4.2.6.8 and 6.1.1.4'
Fe Fe 0.3463 0.8444 'International Tables Vol C Tables 4.2.6.8 and 6.1.1.4'
Ag Ag -0.8971 1.1015 'International Tables Vol C Tables 4.2.6.8 and 6.1.1.4'

loop_
_geom_angle_atom_site_label_1
_geom_angle_atom_site_label_2
_geom_angle_atom_site_label_3
_geom_angle
_geom_angle_site_symmetry_1
_geom_angle_site_symmetry_3
_geom_angle_publ_flag
O6 Cl2 O5 108.2(15) . . ?
O6 Cl2 O7 107.8(18) . . ?
O5 Cl2 O7 126.1(17) . . ?
O6 Cl2 O8 122.7(19) . . ?
O5 Cl2 O8 100.7(17) . . ?
O7 Cl2 O8 92.1(16) . . ?
O3 Cl1 O2 125(3) . . ?
O3 Cl1 O1 119(2) . . ?
O2 Cl1 O1 104(2) . . ?
O3 Cl1 O4 89(2) . . ?
O2 Cl1 O4 92(2) . . ?
O1 Cl1 O4 125(2) . . ?
N2 Ag1 N8 168.9(5) . . ?
N6 Ag2 N4 168.5(6) . . ?
C2 C1 C5 106.6(14) . . ?
C2 C1 C11 125.8(15) . . ?
C5 C1 C11 127.7(14) . . ?
C2 C1 Fe1 69.8(9) . . ?
C5 C1 Fe1 68.6(9) . . ?
C11 C1 Fe1 126.2(11) . . ?
C1 C2 C3 106.8(16) . . ?
C1 C2 Fe1 69.7(9) . . ?
C3 C2 Fe1 69.9(10) . . ?
C4 C3 C2 111.3(16) . . ?
C4 C3 Fe1 71.9(11) . . ?
C2 C3 Fe1 68.3(9) . . ?
C3 C4 C5 103.8(16) . . ?
C3 C4 Fe1 68.6(10) . . ?
C5 C4 Fe1 66.4(9) . . ?
C1 C5 C4 111.5(15) . . ?
C1 C5 Fe1 69.9(9) . . ?
C4 C5 Fe1 72.6(10) . . ?
C15 C6 C7 125.6(14) . . ?
C15 C6 C10 127.1(13) . . ?
C7 C6 C10 107.3(13) . . ?
C15 C6 Fe1 124.1(10) . . ?
C7 C6 Fe1 69.4(8) . . ?
C10 C6 Fe1 68.9(8) . . ?
C6 C7 C8 107.3(15) . . ?
C6 C7 Fe1 70.0(9) . . ?
C8 C7 Fe1 69.2(9) . . ?
C9 C8 C7 108.1(15) . . ?
C9 C8 Fe1 70.1(10) . . ?
C7 C8 Fe1 69.6(9) . . ?
C8 C9 C10 111.2(14) . . ?
C8 C9 Fe1 71.2(10) . . ?
C10 C9 Fe1 70.2(8) . . ?
C9 C10 C6 106.1(13) . . ?
C9 C10 Fe1 69.1(9) . . ?
C6 C10 Fe1 70.0(8) . . ?
N1 C11 C12 117.7(13) . . ?
N1 C11 C1 117.8(13) . . ?
C12 C11 C1 124.5(14) . . ?
N2 C12 C11 126.1(14) . . ?
N2 C13 C14 125.5(16) . . ?
N1 C14 C13 121.1(15) . . ?
N3 C15 C16 118.9(14) . . ?
N3 C15 C6 118.9(13) . . ?
C16 C15 C6 122.2(14) . . ?
N4 C16 C15 123.1(14) . . ?
N4 C17 C18 120.8(15) . . ?
N3 C18 C17 123.0(16) . . ?
C29 C19 C20 124.9(13) . . ?
C29 C19 C23 128.3(13) . . ?
C20 C19 C23 106.8(13) . . ?
C29 C19 Fe2 127.7(10) . . ?
C20 C19 Fe2 69.0(8) . . ?
C23 C19 Fe2 68.6(8) . . ?
C21 C20 C19 106.9(13) . . ?
C21 C20 Fe2 69.0(9) . . ?
C19 C20 Fe2 69.8(8) . . ?
C20 C21 C22 108.6(14) . . ?
C20 C21 Fe2 69.8(9) . . ?
C22 C21 Fe2 70.5(10) . . ?
C23 C22 C21 108.5(15) . . ?
C23 C22 Fe2 69.6(10) . . ?
C21 C22 Fe2 68.2(9) . . ?
C22 C23 C19 109.1(15) . . ?
C22 C23 Fe2 71.3(10) . . ?
C19 C23 Fe2 69.4(8) . . ?
C25 C24 C28 107.7(14) . . ?
C25 C24 C33 125.6(14) . . ?
C28 C24 C33 126.6(14) . . ?
C25 C24 Fe2 69.5(9) . . ?
C28 C24 Fe2 69.1(9) . . ?
C33 C24 Fe2 124.8(9) . . ?
C24 C25 C26 107.8(14) . . ?
C24 C25 Fe2 69.9(8) . . ?
C26 C25 Fe2 69.1(9) . . ?
C27 C26 C25 108.3(14) . . ?
C27 C26 Fe2 71.4(9) . . ?
C25 C26 Fe2 69.4(9) . . ?
C26 C27 C28 108.9(14) . . ?
C26 C27 Fe2 68.9(10) . . ?
C28 C27 Fe2 68.6(9) . . ?
C27 C28 C24 107.1(14) . . ?
C27 C28 Fe2 70.6(9) . . ?
C24 C28 Fe2 69.4(8) . . ?
N5 C29 C30 118.9(14) . . ?
N5 C29 C19 118.7(13) . . ?
C30 C29 C19 122.4(14) . . ?
N6 C30 C29 123.7(15) . . ?
C32 C31 N6 120.0(16) . . ?
N5 C32 C31 127.1(16) . . ?
N7 C33 C34 122.2(14) . . ?
N7 C33 C24 118.2(13) . . ?
C34 C33 C24 119.6(13) . . ?
N8 C34 C33 119.9(14) . . ?
C36 C35 N8 122.4(16) . . ?
C35 C36 N7 123.1(15) . . ?
C5 Fe1 C1 41.5(6) . . ?
C5 Fe1 C2 68.4(7) . . ?
C1 Fe1 C2 40.5(6) . . ?
C5 Fe1 C3 66.7(7) . . ?
C1 Fe1 C3 68.5(7) . . ?
C2 Fe1 C3 41.8(7) . . ?
C5 Fe1 C9 124.0(7) . . ?
C1 Fe1 C9 161.6(7) . . ?
C2 Fe1 C9 156.3(7) . . ?
C3 Fe1 C9 120.2(7) . . ?
C5 Fe1 C8 155.4(7) . . ?
C1 Fe1 C8 159.3(7) . . ?
C2 Fe1 C8 121.5(7) . . ?
C3 Fe1 C8 104.6(7) . . ?
C9 Fe1 C8 38.6(6) . . ?
C5 Fe1 C10 110.7(6) . . ?
C1 Fe1 C10 125.8(6) . . ?
C2 Fe1 C10 160.6(7) . . ?
C3 Fe1 C10 157.1(7) . . ?
C9 Fe1 C10 40.7(6) . . ?
C8 Fe1 C10 67.8(6) . . ?
C5 Fe1 C7 163.2(6) . . ?
C1 Fe1 C7 124.3(6) . . ?
C2 Fe1 C7 106.4(7) . . ?
C3 Fe1 C7 120.9(8) . . ?
C9 Fe1 C7 67.2(7) . . ?
C8 Fe1 C7 41.2(6) . . ?
C10 Fe1 C7 68.6(6) . . ?
C5 Fe1 C6 127.8(6) . . ?
C1 Fe1 C6 110.4(6) . . ?
C2 Fe1 C6 123.0(7) . . ?
C3 Fe1 C6 158.3(7) . . ?
C9 Fe1 C6 67.9(6) . . ?
C8 Fe1 C6 68.4(6) . . ?
C10 Fe1 C6 41.1(5) . . ?
C7 Fe1 C6 40.6(5) . . ?
C5 Fe1 C4 41.0(6) . . ?
C1 Fe1 C4 70.2(7) . . ?
C2 Fe1 C4 69.7(8) . . ?
C3 Fe1 C4 39.4(7) . . ?
C9 Fe1 C4 105.6(7) . . ?
C8 Fe1 C4 117.7(7) . . ?
C10 Fe1 C4 123.2(8) . . ?
C7 Fe1 C4 154.1(7) . . ?
C6 Fe1 C4 162.1(7) . . ?
C26 Fe2 C25 41.5(6) . . ?
C26 Fe2 C28 68.6(7) . . ?
C25 Fe2 C28 69.0(6) . . ?
C26 Fe2 C21 104.3(6) . . ?
C25 Fe2 C21 120.9(7) . . ?
C28 Fe2 C21 157.2(7) . . ?
C26 Fe2 C24 69.0(6) . . ?
C25 Fe2 C24 40.5(6) . . ?
C28 Fe2 C24 41.5(6) . . ?
C21 Fe2 C24 158.1(7) . . ?
C26 Fe2 C23 155.1(7) . . ?
C25 Fe2 C23 162.6(6) . . ?
C28 Fe2 C23 108.7(7) . . ?
C21 Fe2 C23 68.2(7) . . ?
C24 Fe2 C23 126.4(6) . . ?
C26 Fe2 C20 121.1(7) . . ?
C25 Fe2 C20 106.5(6) . . ?
C28 Fe2 C20 160.9(6) . . ?
C21 Fe2 C20 41.2(6) . . ?
C24 Fe2 C20 123.3(6) . . ?
C23 Fe2 C20 69.8(6) . . ?
C26 Fe2 C19 159.5(7) . . ?
C25 Fe2 C19 124.2(6) . . ?
C28 Fe2 C19 124.9(6) . . ?
C21 Fe2 C19 68.9(6) . . ?
C24 Fe2 C19 109.8(6) . . ?
C23 Fe2 C19 42.0(6) . . ?
C20 Fe2 C19 41.2(5) . . ?
C26 Fe2 C27 39.7(6) . . ?
C25 Fe2 C27 68.1(6) . . ?
C28 Fe2 C27 40.8(6) . . ?
C21 Fe2 C27 120.3(7) . . ?
C24 Fe2 C27 68.5(6) . . ?
C23 Fe2 C27 122.1(7) . . ?
C20 Fe2 C27 156.5(7) . . ?
C19 Fe2 C27 160.4(7) . . ?
C26 Fe2 C22 119.9(7) . . ?
C25 Fe2 C22 157.0(7) . . ?
C28 Fe2 C22 122.1(7) . . ?
C21 Fe2 C22 41.2(6) . . ?
C24 Fe2 C22 160.2(7) . . ?
C23 Fe2 C22 39.1(6) . . ?
C20 Fe2 C22 69.3(6) . . ?
C19 Fe2 C22 68.4(6) . . ?
C27 Fe2 C22 106.2(6) . . ?
C14 N1 C11 117.9(13) . . ?
C13 N2 C12 111.7(14) . . ?
C13 N2 Ag1 124.0(11) . . ?
C12 N2 Ag1 124.0(11) . . ?
C18 N3 C15 117.8(14) . . ?
C17 N4 C16 116.4(13) . . ?
C17 N4 Ag2 121.5(12) . . ?
C16 N4 Ag2 122.1(10) . . ?
C32 N5 C29 114.7(13) . . ?
C30 N6 C31 115.7(15) . . ?
C30 N6 Ag2 121.1(12) . . ?
C31 N6 Ag2 122.7(12) . . ?
C33 N7 C36 116.1(13) . . ?
C34 N8 C35 116.1(13) . . ?
C34 N8 Ag1 118.7(10) . . ?
C35 N8 Ag1 125.1(11) . . ?

loop_
_geom_bond_atom_site_label_1
_geom_bond_atom_site_label_2
_geom_bond_distance
_geom_bond_site_symmetry_2
_geom_bond_publ_flag
O1 Cl1 1.40(4) . ?
Cl2 O6 1.33(3) . ?
Cl2 O5 1.42(2) . ?
Cl2 O7 1.43(3) . ?
Cl2 O8 1.45(3) . ?
Cl1 O3 1.22(4) . ?
Cl1 O2 1.34(4) . ?
Cl1 O4 1.50(4) . ?
Ag1 N2 2.134(12) . ?
Ag1 N8 2.139(13) . ?
Ag2 N6 2.159(14) . ?
Ag2 N4 2.167(12) . ?
C1 C2 1.40(2) . ?
C1 C5 1.42(2) . ?
C1 C11 1.46(2) . ?
C1 Fe1 2.020(15) . ?
C2 C3 1.45(2) . ?
C2 Fe1 2.020(16) . ?
C3 C4 1.39(3) . ?
C3 Fe1 2.041(17) . ?
C4 C5 1.43(2) . ?
C4 Fe1 2.084(17) . ?
C5 Fe1 2.002(16) . ?
C6 C15 1.42(2) . ?
C6 C7 1.43(2) . ?
C6 C10 1.449(19) . ?
C6 Fe1 2.071(15) . ?
C7 C8 1.45(2) . ?
C7 Fe1 2.062(15) . ?
C8 C9 1.36(2) . ?
C8 Fe1 2.055(17) . ?
C9 C10 1.43(2) . ?
C9 Fe1 2.042(15) . ?
C10 Fe1 2.057(15) . ?
C11 N1 1.345(17) . ?
C11 C12 1.384(18) . ?
C12 N2 1.329(17) . ?
C13 N2 1.303(18) . ?
C13 C14 1.37(2) . ?
C14 N1 1.291(19) . ?
C15 N3 1.349(18) . ?
C15 C16 1.392(19) . ?
C16 N4 1.360(18) . ?
C17 N4 1.29(2) . ?
C17 C18 1.42(2) . ?
C18 N3 1.287(18) . ?
C19 C29 1.44(2) . ?
C19 C20 1.445(19) . ?
C19 C23 1.47(2) . ?
C19 Fe2 2.059(14) . ?
C20 C21 1.44(2) . ?
C20 Fe2 2.048(15) . ?
C21 C22 1.45(2) . ?
C21 Fe2 2.037(16) . ?
C22 C23 1.38(2) . ?
C22 Fe2 2.067(18) . ?
C23 Fe2 2.046(15) . ?
C24 C25 1.41(2) . ?
C24 C28 1.44(2) . ?
C24 C33 1.47(2) . ?
C24 Fe2 2.039(15) . ?
C25 C26 1.44(2) . ?
C25 Fe2 2.034(15) . ?
C26 C27 1.39(2) . ?
C26 Fe2 2.030(16) . ?
C27 C28 1.43(2) . ?
C27 Fe2 2.062(15) . ?
C28 Fe2 2.036(16) . ?
C29 N5 1.339(18) . ?
C29 C30 1.42(2) . ?
C30 N6 1.314(19) . ?
C31 C32 1.33(2) . ?
C31 N6 1.33(2) . ?
C32 N5 1.310(18) . ?
C33 N7 1.329(17) . ?
C33 C34 1.411(19) . ?
C34 N8 1.344(18) . ?
C35 C36 1.33(2) . ?
C35 N8 1.362(19) . ?
C36 N7 1.334(18) . ?
